data_4080327
loop_
_publ_author_name
'Sun, Wen-Hua'
'Xing, Qifeng'
'Yu, Jiangang'
'Novikova, Elena'
'Zhao, Weizhen'
'Tang, Xiubo'
'Liang, Tongling'
'Redshaw, Carl'

_publ_section_title
;
 Probing the Characteristics of Mono- or Bimetallic (Iron or Cobalt)
 Complexes Bearing 2,4-Bis(6-iminopyridin-2-yl)-3H-benzazepines:
 Synthesis, Characterization, and Ethylene Reactivity
;
_journal_issue 8
_journal_name_full Organometallics
_journal_page_first 2309
_journal_paper_doi 10.1021/om301086p
_journal_volume 32
_journal_year 2013
_chemical_formula_sum 'C48 H53 N5 O0'
_chemical_formula_weight 699.95
_chemical_name_systematic
;
 ?
;
_space_group_IT_number 14
_symmetry_cell_setting monoclinic
_symmetry_space_group_name_Hall '-P 2yn'
_symmetry_space_group_name_H-M 'P 1 21/n 1'
_atom_sites_solution_hydrogens geom
_atom_sites_solution_primary direct
_atom_sites_solution_secondary difmap
_audit_creation_method SHELXL-97
_cell_angle_alpha 90.00
_cell_angle_beta 95.64(3)
_cell_angle_gamma 90.00
_cell_formula_units_Z 4
_cell_length_a 15.531(3)
_cell_length_b 12.245(2)
_cell_length_c 22.444(5)
_cell_measurement_temperature 293(2)
_cell_measurement_theta_max 27.48
_cell_measurement_theta_min 1.53
_cell_volume 4247.7(14)
_computing_cell_refinement 'CrystalClear (Rigaku Inc., 2007)'
_computing_data_collection 'CrystalClear (Rigaku Inc., 2007)'
_computing_data_reduction 'CrystalClear (Rigaku Inc., 2007)'
_computing_molecular_graphics 'XP in Siemens SHELXTL (Sheldrick, 1994)'
_computing_publication_material 'SHELX97 (Sheldrick, 1997)'
_computing_structure_refinement 'SHELXL-97 (Sheldrick, 1997)'
_computing_structure_solution 'SHELXS-97 (Sheldrick, 1990)'
_diffrn_ambient_temperature 293(2)
_diffrn_measured_fraction_theta_full 0.991
_diffrn_measured_fraction_theta_max 0.991
_diffrn_measurement_device_type 'Saturn724+ CCD'
_diffrn_measurement_method '\w scans at fixed \c = 45\%'
_diffrn_radiation_monochromator graphite
_diffrn_radiation_source 'fine-focus sealed tube'
_diffrn_radiation_type MoK\a
_diffrn_radiation_wavelength 0.71073
_diffrn_reflns_av_R_equivalents 0.0000
_diffrn_reflns_av_sigmaI/netI 0.0649
_diffrn_reflns_limit_h_max 20
_diffrn_reflns_limit_h_min 0
_diffrn_reflns_limit_k_max 15
_diffrn_reflns_limit_k_min 0
_diffrn_reflns_limit_l_max 29
_diffrn_reflns_limit_l_min -29
_diffrn_reflns_number 9651
_diffrn_reflns_theta_full 27.48
_diffrn_reflns_theta_max 27.48
_diffrn_reflns_theta_min 1.53
_exptl_absorpt_coefficient_mu 0.064
_exptl_absorpt_correction_T_max 0.9891
_exptl_absorpt_correction_T_min 0.9722
_exptl_absorpt_correction_type 'Multi-scan or numerical'
_exptl_absorpt_process_details 'CrystalClear (Rigaku Inc., 2007)'
_exptl_crystal_colour yellow
_exptl_crystal_density_diffrn 1.095
_exptl_crystal_density_method 'not measured'
_exptl_crystal_description block
_exptl_crystal_F_000 1504
_exptl_crystal_size_max 0.44
_exptl_crystal_size_mid 0.41
_exptl_crystal_size_min 0.17
_refine_diff_density_max 0.299
_refine_diff_density_min -0.290
_refine_diff_density_rms 0.084
_refine_ls_extinction_method none
_refine_ls_goodness_of_fit_ref 0.926
_refine_ls_hydrogen_treatment mixed
_refine_ls_matrix_type full
_refine_ls_number_parameters 478
_refine_ls_number_reflns 9651
_refine_ls_number_restraints 0
_refine_ls_restrained_S_all 0.926
_refine_ls_R_factor_gt 0.0683
_refine_ls_shift/su_max 0.001
_refine_ls_shift/su_mean 0.000
_refine_ls_structure_factor_coef Fsqd
_refine_ls_weighting_details 'calc w=1/[\s^2^(Fo^2^)+(0.1171P)^2^+0.0000P] where P=(Fo^2^+2Fc^2^)/3'
_refine_ls_weighting_scheme calc
_refine_ls_wR_factor_gt 0.1799
_refine_ls_wR_factor_ref 0.2109
_reflns_number_gt 4717
_reflns_number_total 9651
_reflns_threshold_expression >2sigma(I)
_cod_data_source_file om301086p_si_002.cif
_cod_data_source_block L3
_cod_depositor_comments
;
The following automatic conversions were performed:

'_symmetry_cell_setting' value 'Monoclinic' changed to 'monoclinic'
according to /home/saulius/struct/CIF-dictionaries/cif_core.dic
dictionary named 'cif_core.dic' version 2.4.2 from 2011-04-26.

Automatic conversion script
Id: cif_fix_values 1891 2012-01-12 08:04:46Z andrius 
;
_cod_original_cell_volume 4247.6(15)
_cod_original_sg_symbol_H-M P2(1)/n
_cod_database_code 4080327
_refine_ls_r_factor_ref 0.1357

loop_
_symmetry_equiv_pos_as_xyz
'x, y, z'
'-x+1/2, y+1/2, -z+1/2'
'-x, -y, -z'
'x-1/2, -y-1/2, z-1/2'

loop_
_atom_site_label
_atom_site_type_symbol
_atom_site_fract_x
_atom_site_fract_y
_atom_site_fract_z
_atom_site_U_iso_or_equiv
_atom_site_adp_type
_atom_site_occupancy
_atom_site_symmetry_multiplicity
_atom_site_calc_flag
_atom_site_refinement_flags
N3 N 0.04407(10) 0.32275(13) 0.09799(7) 0.0440(4) Uani 1 1 d .
N5 N -0.02150(12) 0.16312(13) -0.03000(7) 0.0540(5) Uani 1 1 d .
N1 N 0.26612(11) 0.48648(14) 0.09981(7) 0.0510(4) Uani 1 1 d .
N2 N 0.22578(13) 0.56573(15) 0.24726(8) 0.0594(5) Uani 1 1 d .
C17 C 0.12029(13) 0.51326(16) 0.16313(9) 0.0451(5) Uani 1 1 d .
H17A H 0.0832 0.5750 0.1696 0.054 Uiso 1 1 calc R
H17B H 0.1212 0.5027 0.1204 0.054 Uiso 1 1 calc R
C7 C 0.28511(14) 0.51478(17) 0.15709(9) 0.0502(5) Uani 1 1 d .
C18 C 0.07422(15) 0.31187(16) 0.15588(9) 0.0505(5) Uani 1 1 d .
C8 C 0.21041(14) 0.53314(16) 0.19232(9) 0.0488(5) Uani 1 1 d .
C33 C -0.06772(15) 0.16973(15) -0.08792(9) 0.0517(5) Uani 1 1 d .
C23 C -0.01071(14) 0.24753(16) 0.00262(9) 0.0466(5) Uani 1 1 d .
C22 C 0.02860(14) 0.23230(16) 0.06531(9) 0.0482(5) Uani 1 1 d .
C9 C 0.15907(17) 0.57913(18) 0.28503(9) 0.0575(6) Uani 1 1 d .
C16 C 0.08772(13) 0.41277(16) 0.19132(9) 0.0479(5) Uani 1 1 d .
N4 N 0.36191(13) 0.45426(19) -0.03422(9) 0.0701(6) Uani 1 1 d .
C38 C -0.02380(17) 0.18340(19) -0.13857(10) 0.0616(6) Uani 1 1 d .
C3 C 0.33098(15) 0.47339(19) 0.06588(10) 0.0558(6) Uani 1 1 d .
C15 C 0.07183(16) 0.41616(19) 0.24810(10) 0.0607(6) Uani 1 1 d .
H15A H 0.0483 0.3542 0.2642 0.073 Uiso 1 1 calc R
C24 C -0.0365(2) 0.36006(18) -0.01679(11) 0.0754(8) Uani 1 1 d .
H24A H -0.0610 0.3586 -0.0578 0.113 Uiso 1 1 calc R
H24B H 0.0134 0.4067 -0.0131 0.113 Uiso 1 1 calc R
H24C H -0.0787 0.3874 0.0080 0.113 Uiso 1 1 calc R
C2 C 0.30603(15) 0.4405(2) 0.00284(10) 0.0604(6) Uani 1 1 d .
C4 C 0.41734(16) 0.4865(2) 0.08763(12) 0.0714(7) Uani 1 1 d .
H4B H 0.4612 0.4782 0.0626 0.086 Uiso 1 1 calc R
C10 C 0.1715(2) 0.6627(2) 0.32769(11) 0.0805(8) Uani 1 1 d .
H10A H 0.2201 0.7072 0.3280 0.097 Uiso 1 1 calc R
C21 C 0.0440(2) 0.12880(19) 0.08820(11) 0.0857(10) Uani 1 1 d .
H21A H 0.0320 0.0674 0.0644 0.103 Uiso 1 1 calc R
C36 C -0.1605(2) 0.1680(2) -0.19893(12) 0.0769(8) Uani 1 1 d .
H36A H -0.1915 0.1672 -0.2365 0.092 Uiso 1 1 calc R
C6 C 0.37025(16) 0.5259(2) 0.18224(11) 0.0685(7) Uani 1 1 d .
H6A H 0.3820 0.5425 0.2227 0.082 Uiso 1 1 calc R
C34 C -0.15708(17) 0.15481(19) -0.09282(11) 0.0661(7) Uani 1 1 d .
C35 C -0.2023(2) 0.1548(2) -0.14928(14) 0.0779(8) Uani 1 1 d .
H35A H -0.2620 0.1455 -0.1530 0.093 Uiso 1 1 calc R
C25 C 0.34677(16) 0.4212(3) -0.09500(11) 0.0735(7) Uani 1 1 d .
C37 C -0.0730(2) 0.1823(2) -0.19403(11) 0.0753(8) Uani 1 1 d .
H37A H -0.0454 0.1916 -0.2286 0.090 Uiso 1 1 calc R
C1 C 0.21741(17) 0.3924(3) -0.01149(12) 0.0917(10) Uani 1 1 d .
H1B H 0.2089 0.3744 -0.0533 0.138 Uiso 1 1 calc R
H1C H 0.1745 0.4445 -0.0022 0.138 Uiso 1 1 calc R
H1D H 0.2121 0.3275 0.0119 0.138 Uiso 1 1 calc R
C14 C 0.08859(18) 0.5097(2) 0.28695(10) 0.0644(6) Uani 1 1 d .
C19 C 0.0916(2) 0.2104(2) 0.18084(11) 0.0927(11) Uani 1 1 d .
H19A H 0.1130 0.2043 0.2209 0.111 Uiso 1 1 calc R
C11 C 0.1138(3) 0.6802(3) 0.36890(14) 0.1011(11) Uani 1 1 d .
H11A H 0.1223 0.7376 0.3960 0.121 Uiso 1 1 calc R
C5 C 0.43618(17) 0.5121(3) 0.14711(12) 0.0826(9) Uani 1 1 d .
H5B H 0.4933 0.5200 0.1632 0.099 Uiso 1 1 calc R
C30 C 0.31459(19) 0.4957(3) -0.13813(12) 0.0863(9) Uani 1 1 d .
C20 C 0.0772(3) 0.1185(2) 0.14647(13) 0.1187(15) Uani 1 1 d .
H20A H 0.0899 0.0498 0.1627 0.142 Uiso 1 1 calc R
C26 C 0.3721(2) 0.3166(3) -0.11018(15) 0.0986(10) Uani 1 1 d .
C13 C 0.0329(2) 0.5282(3) 0.33123(14) 0.1073(12) Uani 1 1 d .
H13A H -0.0131 0.4806 0.3342 0.129 Uiso 1 1 calc R
C40 C -0.2045(2) 0.1384(3) -0.03772(16) 0.1031(11) Uani 1 1 d .
H40A H -0.1627 0.1574 -0.0037 0.124 Uiso 1 1 calc R
C39 C 0.0732(2) 0.1964(3) -0.13408(13) 0.0892(9) Uani 1 1 d .
H39A H 0.0932 0.2068 -0.0917 0.107 Uiso 1 1 calc R
C12 C 0.0440(3) 0.6139(4) 0.37028(15) 0.1195(13) Uani 1 1 d .
H12A H 0.0038 0.6266 0.3976 0.143 Uiso 1 1 calc R
C29 C 0.3107(2) 0.4634(4) -0.19766(14) 0.1099(13) Uani 1 1 d .
H29A H 0.2894 0.5117 -0.2275 0.132 Uiso 1 1 calc R
C28 C 0.3376(3) 0.3622(5) -0.21316(18) 0.1261(16) Uani 1 1 d .
H28A H 0.3362 0.3427 -0.2533 0.151 Uiso 1 1 calc R
C31 C 0.2854(3) 0.6095(4) -0.12105(15) 0.1130(12) Uani 1 1 d .
H31A H 0.2901 0.6129 -0.0772 0.136 Uiso 1 1 calc R
C32 C 0.4048(4) 0.2346(4) -0.0616(2) 0.1385(16) Uani 1 1 d .
H32A H 0.3859 0.2620 -0.0239 0.166 Uiso 1 1 calc R
C41 C 0.1910(3) 0.6329(5) -0.1435(3) 0.198(3) Uani 1 1 d .
H41A H 0.1755 0.7045 -0.1308 0.297 Uiso 1 1 calc R
H41B H 0.1543 0.5796 -0.1274 0.297 Uiso 1 1 calc R
H41C H 0.1840 0.6292 -0.1865 0.297 Uiso 1 1 calc R
C27 C 0.3665(3) 0.2901(4) -0.1700(2) 0.1234(14) Uani 1 1 d .
H27A H 0.3829 0.2206 -0.1812 0.148 Uiso 1 1 calc R
C42 C 0.3427(4) 0.6963(4) -0.1419(3) 0.206(3) Uani 1 1 d .
H42A H 0.4016 0.6816 -0.1269 0.310 Uiso 1 1 calc R
H42B H 0.3256 0.7659 -0.1274 0.310 Uiso 1 1 calc R
H42C H 0.3379 0.6972 -0.1849 0.310 Uiso 1 1 calc R
C45 C 0.1142(3) 0.0917(5) -0.1544(3) 0.202(3) Uani 1 1 d .
H45A H 0.0953 0.0312 -0.1318 0.302 Uiso 1 1 calc R
H45B H 0.1761 0.0977 -0.1480 0.302 Uiso 1 1 calc R
H45C H 0.0972 0.0802 -0.1962 0.302 Uiso 1 1 calc R
C43 C 0.4990(4) 0.2338(5) -0.0538(4) 0.233(4) Uani 1 1 d .
H43A H 0.5185 0.1824 -0.0232 0.349 Uiso 1 1 calc R
H43B H 0.5198 0.3054 -0.0424 0.349 Uiso 1 1 calc R
H43C H 0.5207 0.2131 -0.0908 0.349 Uiso 1 1 calc R
C46 C 0.1008(3) 0.2951(4) -0.1673(2) 0.160(2) Uani 1 1 d .
H46A H 0.0739 0.3591 -0.1527 0.241 Uiso 1 1 calc R
H46B H 0.0834 0.2866 -0.2093 0.241 Uiso 1 1 calc R
H46C H 0.1625 0.3026 -0.1611 0.241 Uiso 1 1 calc R
C44 C 0.3682(4) 0.1231(5) -0.0701(3) 0.203(3) Uani 1 1 d .
H44A H 0.3908 0.0772 -0.0375 0.305 Uiso 1 1 calc R
H44B H 0.3838 0.0934 -0.1071 0.305 Uiso 1 1 calc R
H44C H 0.3063 0.1265 -0.0711 0.305 Uiso 1 1 calc R
C48 C -0.2775(5) 0.2089(7) -0.0330(4) 0.276(5) Uani 1 1 d .
H48A H -0.3025 0.1935 0.0035 0.414 Uiso 1 1 calc R
H48B H -0.3198 0.1967 -0.0664 0.414 Uiso 1 1 calc R
H48C H -0.2588 0.2837 -0.0329 0.414 Uiso 1 1 calc R
C47 C -0.2256(6) 0.0259(5) -0.0291(3) 0.317(6) Uani 1 1 d .
H47A H -0.2546 0.0187 0.0065 0.475 Uiso 1 1 calc R
H47B H -0.1734 -0.0167 -0.0251 0.475 Uiso 1 1 calc R
H47C H -0.2628 0.0004 -0.0630 0.475 Uiso 1 1 calc R

loop_
_atom_site_aniso_label
_atom_site_aniso_U_11
_atom_site_aniso_U_22
_atom_site_aniso_U_33
_atom_site_aniso_U_23
_atom_site_aniso_U_13
_atom_site_aniso_U_12
N3 0.0532(10) 0.0406(9) 0.0363(9) -0.0009(7) -0.0051(7) 0.0013(7)
N5 0.0781(13) 0.0406(9) 0.0403(10) -0.0043(7) -0.0089(9) 0.0014(8)
N1 0.0568(11) 0.0562(11) 0.0395(10) -0.0012(8) 0.0018(8) -0.0055(8)
N2 0.0799(14) 0.0549(11) 0.0413(10) -0.0042(9) -0.0042(9) -0.0022(10)
C17 0.0569(12) 0.0435(11) 0.0334(10) 0.0002(8) -0.0039(9) 0.0053(9)
C7 0.0616(14) 0.0473(12) 0.0404(11) 0.0026(9) -0.0016(10) -0.0095(10)
C18 0.0656(13) 0.0439(11) 0.0394(11) 0.0006(9) -0.0082(10) 0.0023(10)
C8 0.0682(14) 0.0406(11) 0.0355(11) 0.0009(8) -0.0055(10) -0.0029(9)
C33 0.0752(15) 0.0325(10) 0.0443(12) -0.0048(9) -0.0104(11) -0.0020(10)
C23 0.0562(12) 0.0393(11) 0.0419(11) 0.0028(9) -0.0078(9) -0.0023(9)
C22 0.0619(13) 0.0392(11) 0.0410(11) 0.0000(9) -0.0075(10) 0.0043(9)
C9 0.0859(17) 0.0508(13) 0.0340(11) -0.0027(9) -0.0033(11) 0.0089(12)
C16 0.0574(12) 0.0458(11) 0.0386(11) -0.0009(9) -0.0043(9) 0.0011(9)
N4 0.0653(13) 0.0960(16) 0.0497(12) -0.0031(11) 0.0097(10) -0.0085(11)
C38 0.0832(17) 0.0538(13) 0.0460(13) -0.0072(10) -0.0024(12) -0.0043(12)
C3 0.0586(14) 0.0635(14) 0.0456(12) 0.0018(10) 0.0054(11) -0.0078(11)
C15 0.0919(18) 0.0511(13) 0.0400(12) -0.0023(10) 0.0112(11) -0.0111(12)
C24 0.120(2) 0.0416(12) 0.0556(14) 0.0003(10) -0.0349(14) 0.0018(13)
C2 0.0533(13) 0.0797(16) 0.0487(13) -0.0046(11) 0.0073(11) -0.0053(11)
C4 0.0566(15) 0.098(2) 0.0595(15) -0.0005(14) 0.0060(12) -0.0161(13)
C10 0.123(2) 0.0679(17) 0.0484(15) -0.0175(12) -0.0038(15) 0.0049(16)
C21 0.154(3) 0.0373(12) 0.0566(15) -0.0051(11) -0.0371(17) 0.0092(14)
C36 0.109(2) 0.0571(15) 0.0566(17) -0.0026(12) -0.0344(16) -0.0081(14)
C6 0.0663(16) 0.0891(19) 0.0480(13) -0.0032(12) -0.0046(12) -0.0206(13)
C34 0.0830(18) 0.0533(14) 0.0587(15) -0.0063(11) -0.0092(13) -0.0091(12)
C35 0.0861(19) 0.0653(16) 0.0758(19) -0.0082(14) -0.0246(16) -0.0080(13)
C25 0.0594(15) 0.109(2) 0.0538(15) -0.0100(15) 0.0150(12) -0.0144(15)
C37 0.117(2) 0.0623(16) 0.0436(13) -0.0034(11) -0.0071(14) -0.0065(15)
C1 0.0691(17) 0.151(3) 0.0560(16) -0.0333(17) 0.0111(13) -0.0301(18)
C14 0.0930(18) 0.0624(15) 0.0391(12) -0.0064(10) 0.0126(12) 0.0024(13)
C19 0.167(3) 0.0524(15) 0.0479(14) 0.0017(11) -0.0421(17) 0.0086(16)
C11 0.165(4) 0.079(2) 0.0589(18) -0.0267(15) 0.012(2) 0.021(2)
C5 0.0560(15) 0.126(2) 0.0641(17) 0.0001(16) -0.0029(13) -0.0250(15)
C30 0.082(2) 0.127(3) 0.0518(16) 0.0028(17) 0.0157(14) -0.0179(18)
C20 0.235(4) 0.0395(14) 0.0672(18) 0.0031(13) -0.059(2) 0.0153(19)
C26 0.098(2) 0.122(3) 0.080(2) -0.024(2) 0.0278(18) -0.003(2)
C13 0.139(3) 0.117(3) 0.073(2) -0.0288(19) 0.048(2) -0.024(2)
C40 0.075(2) 0.141(3) 0.093(2) -0.012(2) 0.0081(17) -0.033(2)
C39 0.084(2) 0.125(3) 0.0600(17) -0.0179(17) 0.0129(15) -0.0035(19)
C12 0.160(4) 0.126(3) 0.080(2) -0.041(2) 0.050(2) 0.001(3)
C29 0.106(3) 0.173(4) 0.0524(18) -0.001(2) 0.0166(17) -0.036(3)
C28 0.124(3) 0.195(5) 0.064(2) -0.045(3) 0.030(2) -0.045(3)
C31 0.139(3) 0.132(3) 0.068(2) 0.020(2) 0.014(2) 0.006(3)
C32 0.169(5) 0.124(4) 0.124(3) -0.022(3) 0.021(3) 0.036(3)
C41 0.144(4) 0.207(6) 0.243(7) 0.020(5) 0.016(5) 0.043(4)
C27 0.126(3) 0.158(4) 0.091(3) -0.044(3) 0.036(2) -0.013(3)
C42 0.213(6) 0.140(4) 0.278(8) -0.014(5) 0.086(6) -0.045(4)
C45 0.114(4) 0.234(7) 0.259(7) -0.075(6) 0.032(4) 0.051(4)
C43 0.137(5) 0.189(6) 0.360(10) 0.116(6) -0.038(6) -0.019(4)
C46 0.117(3) 0.217(5) 0.147(4) 0.033(4) 0.012(3) -0.071(3)
C44 0.203(6) 0.185(6) 0.236(7) 0.043(5) 0.091(5) -0.020(5)
C48 0.254(8) 0.330(10) 0.274(9) 0.054(8) 0.172(7) 0.121(8)
C47 0.532(15) 0.154(6) 0.317(10) 0.022(6) 0.311(11) -0.059(7)

loop_
_atom_type_symbol
_atom_type_description
_atom_type_scat_dispersion_real
_atom_type_scat_dispersion_imag
_atom_type_scat_source
C C 0.0033 0.0016 'International Tables Vol C Tables 4.2.6.8 and 6.1.1.4'
H H 0.0000 0.0000 'International Tables Vol C Tables 4.2.6.8 and 6.1.1.4'
N N 0.0061 0.0033 'International Tables Vol C Tables 4.2.6.8 and 6.1.1.4'
O O 0.0106 0.0060 'International Tables Vol C Tables 4.2.6.8 and 6.1.1.4'

loop_
_geom_angle_atom_site_label_1
_geom_angle_atom_site_label_2
_geom_angle_atom_site_label_3
_geom_angle
C22 N3 C18 118.36(16)
C23 N5 C33 120.44(17)
C3 N1 C7 118.28(19)
C8 N2 C9 122.0(2)
C16 C17 C8 106.73(16)
C16 C17 H17A 110.4
C8 C17 H17A 110.4
C16 C17 H17B 110.4
C8 C17 H17B 110.4
H17A C17 H17B 108.6
N1 C7 C6 121.8(2)
N1 C7 C8 116.21(18)
C6 C7 C8 122.03(19)
N3 C18 C19 121.18(19)
N3 C18 C16 117.16(17)
C19 C18 C16 121.65(18)
N2 C8 C7 118.24(19)
N2 C8 C17 122.7(2)
C7 C8 C17 119.06(17)
C38 C33 C34 121.0(2)
C38 C33 N5 120.6(2)
C34 C33 N5 118.3(2)
N5 C23 C24 124.69(18)
N5 C23 C22 117.51(17)
C24 C23 C22 117.78(17)
N3 C22 C21 122.78(18)
N3 C22 C23 116.71(17)
C21 C22 C23 120.45(18)
C14 C9 C10 118.8(2)
C14 C9 N2 125.1(2)
C10 C9 N2 115.8(2)
C15 C16 C18 121.1(2)
C15 C16 C17 119.02(19)
C18 C16 C17 119.87(18)
C2 N4 C25 122.1(2)
C33 C38 C37 117.2(2)
C33 C38 C39 121.6(2)
C37 C38 C39 121.1(3)
N1 C3 C4 122.9(2)
N1 C3 C2 115.88(19)
C4 C3 C2 121.2(2)
C16 C15 C14 124.5(2)
C16 C15 H15A 117.8
C14 C15 H15A 117.8
C23 C24 H24A 109.5
C23 C24 H24B 109.5
H24A C24 H24B 109.5
C23 C24 H24C 109.5
H24A C24 H24C 109.5
H24B C24 H24C 109.5
N4 C2 C3 117.2(2)
N4 C2 C1 125.6(2)
C3 C2 C1 117.2(2)
C5 C4 C3 118.2(2)
C5 C4 H4B 120.9
C3 C4 H4B 120.9
C11 C10 C9 121.4(3)
C11 C10 H10A 119.3
C9 C10 H10A 119.3
C20 C21 C22 118.5(2)
C20 C21 H21A 120.7
C22 C21 H21A 120.7
C35 C36 C37 120.2(2)
C35 C36 H36A 119.9
C37 C36 H36A 119.9
C5 C6 C7 119.4(2)
C5 C6 H6A 120.3
C7 C6 H6A 120.3
C35 C34 C33 118.9(3)
C35 C34 C40 120.2(3)
C33 C34 C40 120.9(2)
C36 C35 C34 120.7(3)
C36 C35 H35A 119.6
C34 C35 H35A 119.6
C30 C25 C26 121.7(3)
C30 C25 N4 119.8(3)
C26 C25 N4 118.2(3)
C36 C37 C38 121.8(3)
C36 C37 H37A 119.1
C38 C37 H37A 119.1
C2 C1 H1B 109.5
C2 C1 H1C 109.5
H1B C1 H1C 109.5
C2 C1 H1D 109.5
H1B C1 H1D 109.5
H1C C1 H1D 109.5
C9 C14 C13 117.8(2)
C9 C14 C15 124.1(2)
C13 C14 C15 118.0(3)
C20 C19 C18 119.8(2)
C20 C19 H19A 120.1
C18 C19 H19A 120.1
C12 C11 C10 120.0(3)
C12 C11 H11A 120.0
C10 C11 H11A 120.0
C6 C5 C4 119.3(2)
C6 C5 H5B 120.3
C4 C5 H5B 120.3
C25 C30 C29 117.6(4)
C25 C30 C31 121.4(3)
C29 C30 C31 121.0(3)
C21 C20 C19 119.3(2)
C21 C20 H20A 120.3
C19 C20 H20A 120.3
C27 C26 C25 117.6(4)
C27 C26 C32 121.7(4)
C25 C26 C32 120.7(3)
C12 C13 C14 122.2(3)
C12 C13 H13A 118.9
C14 C13 H13A 118.9
C47 C40 C48 112.1(5)
C47 C40 C34 112.0(4)
C48 C40 C34 115.5(4)
C47 C40 H40A 105.4
C48 C40 H40A 105.4
C34 C40 H40A 105.4
C46 C39 C38 112.5(3)
C46 C39 C45 112.4(4)
C38 C39 C45 109.6(3)
C46 C39 H39A 107.3
C38 C39 H39A 107.3
C45 C39 H39A 107.3
C11 C12 C13 119.6(3)
C11 C12 H12A 120.2
C13 C12 H12A 120.2
C28 C29 C30 121.2(4)
C28 C29 H29A 119.4
C30 C29 H29A 119.4
C27 C28 C29 119.9(4)
C27 C28 H28A 120.1
C29 C28 H28A 120.1
C42 C31 C30 111.8(4)
C42 C31 C41 110.2(4)
C30 C31 C41 112.7(4)
C42 C31 H31A 107.3
C30 C31 H31A 107.3
C41 C31 H31A 107.3
C43 C32 C44 112.1(5)
C43 C32 C26 110.4(5)
C44 C32 C26 114.5(4)
C43 C32 H32A 106.4
C44 C32 H32A 106.4
C26 C32 H32A 106.4
C31 C41 H41A 109.5
C31 C41 H41B 109.5
H41A C41 H41B 109.5
C31 C41 H41C 109.5
H41A C41 H41C 109.5
H41B C41 H41C 109.5
C28 C27 C26 122.0(4)
C28 C27 H27A 119.0
C26 C27 H27A 119.0
C31 C42 H42A 109.5
C31 C42 H42B 109.5
H42A C42 H42B 109.5
C31 C42 H42C 109.5
H42A C42 H42C 109.5
H42B C42 H42C 109.5
C39 C45 H45A 109.5
C39 C45 H45B 109.5
H45A C45 H45B 109.5
C39 C45 H45C 109.5
H45A C45 H45C 109.5
H45B C45 H45C 109.5
C32 C43 H43A 109.5
C32 C43 H43B 109.5
H43A C43 H43B 109.5
C32 C43 H43C 109.5
H43A C43 H43C 109.5
H43B C43 H43C 109.5
C39 C46 H46A 109.5
C39 C46 H46B 109.5
H46A C46 H46B 109.5
C39 C46 H46C 109.5
H46A C46 H46C 109.5
H46B C46 H46C 109.5
C32 C44 H44A 109.5
C32 C44 H44B 109.5
H44A C44 H44B 109.5
C32 C44 H44C 109.5
H44A C44 H44C 109.5
H44B C44 H44C 109.5
C40 C48 H48A 109.5
C40 C48 H48B 109.5
H48A C48 H48B 109.5
C40 C48 H48C 109.5
H48A C48 H48C 109.5
H48B C48 H48C 109.5
C40 C47 H47A 109.5
C40 C47 H47B 109.5
H47A C47 H47B 109.5
C40 C47 H47C 109.5
H47A C47 H47C 109.5
H47B C47 H47C 109.5

loop_
_geom_bond_atom_site_label_1
_geom_bond_atom_site_label_2
_geom_bond_distance
N3 C22 1.337(2)
N3 C18 1.344(2)
N5 C23 1.268(2)
N5 C33 1.424(3)
N1 C3 1.331(3)
N1 C7 1.336(3)
N2 C8 1.296(3)
N2 C9 1.411(3)
C17 C16 1.494(3)
C17 C8 1.506(3)
C17 H17A 0.9700
C17 H17B 0.9700
C7 C6 1.392(3)
C7 C8 1.484(3)
C18 C19 1.379(3)
C18 C16 1.473(3)
C33 C38 1.392(3)
C33 C34 1.393(3)
C23 C24 1.488(3)
C23 C22 1.489(3)
C22 C21 1.380(3)
C9 C14 1.390(4)
C9 C10 1.402(3)
C16 C15 1.322(3)
N4 C2 1.271(3)
N4 C25 1.420(3)
C38 C37 1.396(3)
C38 C39 1.508(4)
C3 C4 1.391(3)
C3 C2 1.486(3)
C15 C14 1.448(3)
C15 H15A 0.9300
C24 H24A 0.9600
C24 H24B 0.9600
C24 H24C 0.9600
C2 C1 1.503(3)
C4 C5 1.374(4)
C4 H4B 0.9300
C10 C11 1.367(5)
C10 H10A 0.9300
C21 C20 1.364(3)
C21 H21A 0.9300
C36 C35 1.354(4)
C36 C37 1.363(4)
C36 H36A 0.9300
C6 C5 1.363(4)
C6 H6A 0.9300
C34 C35 1.387(3)
C34 C40 1.514(4)
C35 H35A 0.9300
C25 C30 1.387(4)
C25 C26 1.392(4)
C37 H37A 0.9300
C1 H1B 0.9600
C1 H1C 0.9600
C1 H1D 0.9600
C14 C13 1.398(4)
C19 C20 1.370(4)
C19 H19A 0.9300
C11 C12 1.358(5)
C11 H11A 0.9300
C5 H5B 0.9300
C30 C29 1.389(4)
C30 C31 1.526(5)
C20 H20A 0.9300
C26 C27 1.377(5)
C26 C32 1.532(6)
C13 C12 1.367(5)
C13 H13A 0.9300
C40 C47 1.432(6)
C40 C48 1.437(7)
C40 H40A 0.9800
C39 C46 1.504(5)
C39 C45 1.521(6)
C39 H39A 0.9800
C12 H12A 0.9300
C29 C28 1.364(6)
C29 H29A 0.9300
C28 C27 1.353(6)
C28 H28A 0.9300
C31 C42 1.491(6)
C31 C41 1.530(6)
C31 H31A 0.9800
C32 C43 1.456(7)
C32 C44 1.485(7)
C32 H32A 0.9800
C41 H41A 0.9600
C41 H41B 0.9600
C41 H41C 0.9600
C27 H27A 0.9300
C42 H42A 0.9600
C42 H42B 0.9600
C42 H42C 0.9600
C45 H45A 0.9600
C45 H45B 0.9600
C45 H45C 0.9600
C43 H43A 0.9600
C43 H43B 0.9600
C43 H43C 0.9600
C46 H46A 0.9600
C46 H46B 0.9600
C46 H46C 0.9600
C44 H44A 0.9600
C44 H44B 0.9600
C44 H44C 0.9600
C48 H48A 0.9600
C48 H48B 0.9600
C48 H48C 0.9600
C47 H47A 0.9600
C47 H47B 0.9600
C47 H47C 0.9600

loop_
_geom_torsion_atom_site_label_1
_geom_torsion_atom_site_label_2
_geom_torsion_atom_site_label_3
_geom_torsion_atom_site_label_4
_geom_torsion
C3 N1 C7 C6 -2.9(3)
C3 N1 C7 C8 177.39(19)
C22 N3 C18 C19 2.1(3)
C22 N3 C18 C16 -177.9(2)
C9 N2 C8 C7 -176.26(18)
C9 N2 C8 C17 3.7(3)
N1 C7 C8 N2 -176.78(19)
C6 C7 C8 N2 3.5(3)
N1 C7 C8 C17 3.3(3)
C6 C7 C8 C17 -176.4(2)
C16 C17 C8 N2 -70.7(2)
C16 C17 C8 C7 109.2(2)
C23 N5 C33 C38 95.3(3)
C23 N5 C33 C34 -89.0(3)
C33 N5 C23 C24 -5.7(4)
C33 N5 C23 C22 172.66(19)
C18 N3 C22 C21 -1.4(3)
C18 N3 C22 C23 175.73(19)
N5 C23 C22 N3 176.3(2)
C24 C23 C22 N3 -5.2(3)
N5 C23 C22 C21 -6.5(3)
C24 C23 C22 C21 171.9(3)
C8 N2 C9 C14 39.6(3)
C8 N2 C9 C10 -147.6(2)
N3 C18 C16 C15 143.5(2)
C19 C18 C16 C15 -36.4(4)
N3 C18 C16 C17 -36.8(3)
C19 C18 C16 C17 143.3(3)
C8 C17 C16 C15 68.2(3)
C8 C17 C16 C18 -111.5(2)
C34 C33 C38 C37 0.5(3)
N5 C33 C38 C37 176.1(2)
C34 C33 C38 C39 -178.2(2)
N5 C33 C38 C39 -2.6(3)
C7 N1 C3 C4 0.8(3)
C7 N1 C3 C2 179.2(2)
C18 C16 C15 C14 175.9(2)
C17 C16 C15 C14 -3.8(4)
C25 N4 C2 C3 177.1(2)
C25 N4 C2 C1 -2.1(4)
N1 C3 C2 N4 162.4(2)
C4 C3 C2 N4 -19.2(4)
N1 C3 C2 C1 -18.4(3)
C4 C3 C2 C1 160.0(3)
N1 C3 C4 C5 1.3(4)
C2 C3 C4 C5 -177.0(3)
C14 C9 C10 C11 -3.2(4)
N2 C9 C10 C11 -176.6(3)
N3 C22 C21 C20 -0.7(5)
C23 C22 C21 C20 -177.7(3)
N1 C7 C6 C5 2.8(4)
C8 C7 C6 C5 -177.4(2)
C38 C33 C34 C35 -0.6(3)
N5 C33 C34 C35 -176.3(2)
C38 C33 C34 C40 179.1(3)
N5 C33 C34 C40 3.4(3)
C37 C36 C35 C34 -0.5(4)
C33 C34 C35 C36 0.6(4)
C40 C34 C35 C36 -179.1(3)
C2 N4 C25 C30 94.5(3)
C2 N4 C25 C26 -91.1(3)
C35 C36 C37 C38 0.3(4)
C33 C38 C37 C36 -0.3(4)
C39 C38 C37 C36 178.4(3)
C10 C9 C14 C13 0.8(4)
N2 C9 C14 C13 173.5(3)
C10 C9 C14 C15 -175.7(2)
N2 C9 C14 C15 -3.0(4)
C16 C15 C14 C9 -36.3(4)
C16 C15 C14 C13 147.1(3)
N3 C18 C19 C20 -0.7(5)
C16 C18 C19 C20 179.2(3)
C9 C10 C11 C12 2.0(5)
C7 C6 C5 C4 -0.6(4)
C3 C4 C5 C6 -1.3(4)
C26 C25 C30 C29 -1.8(4)
N4 C25 C30 C29 172.4(3)
C26 C25 C30 C31 178.9(3)
N4 C25 C30 C31 -6.9(4)
C22 C21 C20 C19 2.0(6)
C18 C19 C20 C21 -1.4(6)
C30 C25 C26 C27 1.8(5)
N4 C25 C26 C27 -172.5(3)
C30 C25 C26 C32 -178.1(3)
N4 C25 C26 C32 7.6(5)
C9 C14 C13 C12 2.7(5)
C15 C14 C13 C12 179.5(3)
C35 C34 C40 C47 78.0(6)
C33 C34 C40 C47 -101.7(6)
C35 C34 C40 C48 -51.9(6)
C33 C34 C40 C48 128.3(5)
C33 C38 C39 C46 -128.2(3)
C37 C38 C39 C46 53.1(4)
C33 C38 C39 C45 106.0(4)
C37 C38 C39 C45 -72.7(4)
C10 C11 C12 C13 1.5(6)
C14 C13 C12 C11 -4.0(6)
C25 C30 C29 C28 0.0(5)
C31 C30 C29 C28 179.2(3)
C30 C29 C28 C27 1.9(6)
C25 C30 C31 C42 112.9(4)
C29 C30 C31 C42 -66.3(5)
C25 C30 C31 C41 -122.2(4)
C29 C30 C31 C41 58.5(5)
C27 C26 C32 C43 82.7(6)
C25 C26 C32 C43 -97.4(5)
C27 C26 C32 C44 -45.0(6)
C25 C26 C32 C44 134.9(4)
C29 C28 C27 C26 -2.0(7)
C25 C26 C27 C28 0.1(6)
C32 C26 C27 C28 -180.0(4)

loop_
_cod_related_entry_id
_cod_related_entry_database
_cod_related_entry_code
1 ChemSpider 30659873
